data_9010597
loop_
_publ_author_name
'Herwig, S.'
'Hawthorne, F. C.'

_publ_section_title
;
 The topology of hydrogen bonding in brandtite, collinsite and fairfieldite
;
_journal_name_full 'The Canadian Mineralogist'
_journal_page_first 1181
_journal_page_last 1196
_journal_paper_doi 10.2113/gscanmin.44.5.1181
_journal_volume 44
_journal_year 2006
_chemical_compound_source 'Rapid Creek, Yukon Territory, Canada'
_chemical_formula_sum 'Ca2 Fe0.06 H4 Mg0.92 Mn0.01 O10 P2'
_chemical_name_mineral Collinsite
_space_group_IT_number 2
_symmetry_space_group_name_Hall '-P 1'
_symmetry_space_group_name_H-M 'P -1'
_cell_angle_alpha 97.31
_cell_angle_beta 108.56
_cell_angle_gamma 107.25
_cell_formula_units_Z 1
_cell_length_a 5.729
_cell_length_b 6.778
_cell_length_c 5.444
_cell_volume 185.565
_database_code_amcsd 0006118
_exptl_crystal_density_diffrn 2.974
_cod_original_formula_sum 'Ca2 Mg.92 Mn.01 Fe.06 P2 O10 H4'
_cod_database_code 9010597

loop_
_space_group_symop_operation_xyz
x,y,z
-x,-y,-z

loop_
_atom_site_aniso_label
_atom_site_aniso_U_11
_atom_site_aniso_U_22
_atom_site_aniso_U_33
_atom_site_aniso_U_12
_atom_site_aniso_U_13
_atom_site_aniso_U_23
CaX 0.00765 0.01038 0.00879 0.00259 0.00351 0.00116
MgM 0.00580 0.00680 0.00640 0.00258 0.00196 0.00095
MnM 0.00580 0.00680 0.00640 0.00258 0.00196 0.00095
FeM 0.00580 0.00680 0.00640 0.00258 0.00196 0.00095
PT 0.00513 0.00637 0.00578 0.00225 0.00175 0.00174
O1 0.00980 0.01020 0.00780 0.00370 0.00190 -0.00070
O2 0.00880 0.01090 0.00890 0.00400 0.00370 0.00550
O3 0.00910 0.00980 0.01040 0.00580 0.00360 0.00360
O4 0.00640 0.01000 0.01000 0.00070 0.00250 0.00240
OW 0.00840 0.00840 0.00880 0.00250 0.00230 0.00240

loop_
_atom_site_label
_atom_site_fract_x
_atom_site_fract_y
_atom_site_fract_z
_atom_site_occupancy
_atom_site_U_iso_or_equiv
_atom_site_type_symbol
_atom_site_attached_hydrogens
CaX 0.30332 0.75897 0.65422 1.00000 0.00910 Ca 0
MgM 0.00000 0.00000 0.00000 0.92000 0.00636 Mg 0
MnM 0.00000 0.00000 0.00000 0.01000 0.00636 Mn 0
FeM 0.00000 0.00000 0.00000 0.06000 0.00636 Fe 0
PT 0.33308 0.24382 0.66329 1.00000 0.00577 P 0
O1 0.25585 0.07243 0.40377 1.00000 0.00989 O 0
O2 0.33308 0.12722 0.89146 1.00000 0.00899 O 0
O3 0.15488 0.37340 0.63328 1.00000 0.00907 O 0
O4 0.61936 0.38661 0.72049 1.00000 0.00948 O 0
OW 0.94947 0.27786 0.06803 1.00000 0.00884 O 0
H1 0.83800 0.31600 -0.07700 1.00000 0.03900 H 0
H2 0.11700 0.39200 0.14400 1.00000 0.05000 H 0

loop_
_cod_changelog_entry_id
_cod_changelog_entry_author
_cod_changelog_entry_date
_cod_changelog_entry_text
1
;cod-tools version 3.8.0
Id: cif_guess_AMCSD_atom_types 9574 2023-05-10 09:00:05Z saulius
;
2023-05-10T18:52:39+03:00
;Derived atom types and hydrogen counts
from atom names that follow the AMCSD naming convention
(Wat == water, O-H == hydroxyl).
;

loop_
_cod_related_entry_id
_cod_related_entry_database
_cod_related_entry_code
1 AMCSD 0006118
